data_2003684
loop_
_publ_author_name
'Janczak, J.'

_publ_section_title
;
 2-Aminoanthraquinone
;
_journal_issue 7
_journal_name_full 'Acta Crystallographica Section C'
_journal_page_first 1381
_journal_page_last 1382
_journal_paper_doi 10.1107/S0108270194014885
_journal_volume 51
_journal_year 1995
_chemical_formula_sum 'C14 H9 N O2'
_chemical_formula_weight 223.2
_space_group_IT_number 14
_symmetry_cell_setting monoclinic
_symmetry_space_group_name_Hall '-P 2ybc'
_symmetry_space_group_name_H-M 'P 1 21/c 1'
_atom_type_scat_source 'SHELXTL/PC (Sheldrick, 1990)'
_cell_angle_alpha 90
_cell_angle_beta 98.54(3)
_cell_angle_gamma 90
_cell_formula_units_Z 2
_cell_length_a 8.082(2)
_cell_length_b 3.954(1)
_cell_length_c 16.103(3)
_cell_measurement_reflns_used 20
_cell_measurement_temperature 295
_cell_measurement_theta_max 35
_cell_measurement_theta_min 20
_cell_volume 508.9(2)
_diffrn_measurement_device 'Kuma KM-4 computer-controlled four-circle \k-axi'
_diffrn_measurement_method \w/2\q
_diffrn_radiation_type CuK\a
_diffrn_radiation_wavelength 1.54184
_diffrn_reflns_av_R_equivalents 0.0345
_diffrn_reflns_limit_h_max 10
_diffrn_reflns_limit_h_min -10
_diffrn_reflns_limit_k_max 5
_diffrn_reflns_limit_k_min 0
_diffrn_reflns_limit_l_max 20
_diffrn_reflns_limit_l_min -20
_diffrn_reflns_number 1664
_diffrn_reflns_theta_max 75
_diffrn_standards_decay_% <1
_diffrn_standards_interval_count 50
_diffrn_standards_number 2
_exptl_absorpt_coefficient_mu 0.761
_exptl_absorpt_correction_type none
_exptl_crystal_colour red
_exptl_crystal_density_diffrn 1.457
_exptl_crystal_density_meas 1.45
_exptl_crystal_description parallelepiped
_exptl_crystal_size_max 0.50
_exptl_crystal_size_mid 0.35
_exptl_crystal_size_min 0.30
_refine_diff_density_max 0.15
_refine_diff_density_min -0.26
_refine_ls_extinction_method none
_refine_ls_goodness_of_fit_obs 0.55
_refine_ls_number_parameters 103
_refine_ls_number_reflns 704
_refine_ls_R_factor_obs 0.0616
_refine_ls_shift/esd_max 0.017
_refine_ls_structure_factor_coef F
_refine_ls_weighting_scheme sigma
_refine_ls_wR_factor_obs 0.0563
_reflns_number_observed 704
_reflns_number_total 936
_reflns_observed_criterion F>4\s(F)
_cod_data_source_file ka1101.cif
_cod_data_source_block ka1101a
_cod_original_cell_volume 508.9
_cod_original_sg_symbol_H-M 'P 21/c'
_cod_database_code 2003684

loop_
_symmetry_equiv_pos_as_xyz
x,y,z
x,1/2-y,1/2+z
-x,-y,-z
-x,1/2+y,1/2-z

loop_
_atom_site_label
_atom_site_fract_x
_atom_site_fract_y
_atom_site_fract_z
_atom_site_U_iso_or_equiv
C(1) .3234(6) .2508(11) .5613(2) .066(2)
C(2) .3537(6) .4057(11) .6392(3) .070(2)
C(3) .2266(7) .4433(12) .6880(3) .074(2)
C(4) .0704(6) .3259(11) .6582(2) .065(2)
C(5) .0362(5) .1671(10) .5807(3) .056(1)
C(6) .1658(5) .1303(10) .5316(2) .055(1)
C(7) -.1330(5) .0377(11) .5517(2) .060(1)
O(1) -.2444(4) .0648(9) .5950(2) .086(1)
N(1) .4946(10) .498(2) .6688(6) .067(3)
H(2) .454(12) .542(36) .653(10) .120
H(3) .264(4) .556(9) .745(2) .062(11)
H(1) .4048(34) .233(9) .5252(18) .051(10)
H(4) -.021(4) .334(12) .694(2) .095(14)
H(11) .559(11) .614(24) .637(6) .120
H(12) .495(14) .659(19) .710(5) .120

loop_
_geom_angle_atom_site_label_1
_geom_angle_atom_site_label_2
_geom_angle_atom_site_label_3
_geom_angle_site_symmetry_3
_geom_angle
_geom_angle_publ_flag
C(2) C(1) C(6) . 119.9(4) yes
C(1) C(2) N(1) . 120.9(6) yes
C(2) C(3) C(4) . 119.2(4) yes
C(4) C(5) C(6) . 119.1(4) yes
C(6) C(5) C(7) . 121.2(3) yes
C(1) C(6) C(7) 3_556 120.1(4) yes
C(5) C(7) O(1) . 121.2(3) yes
O(1) C(7) C(6) 3_556 120.4(4) yes
C(1) C(2) C(3) . 120.9(4) yes
C(3) C(2) N(1) . 118.1(6) yes
C(3) C(4) C(5) . 121.4(4) yes
C(4) C(5) C(7) . 119.7(4) yes
C(1) C(6) C(5) . 119.6(3) yes
C(5) C(6) C(7) 3_556 120.3(3) yes
C(5) C(7) C(6) 3_556 118.4(3) yes
C(1) C(2) H(2) . 119(10) no
C(2) C(3) H(3) . 114(2) no
C(3) C(4) H(4) . 121(2) no
C(2) N(1) H(12) . 113(7) no
C(2) C(1) H(1) . 123.1(17) no
C(3) C(2) H(2) . 119(9) no
C(4) C(3) H(3) . 126.5(19) no
C(5) C(4) H(4) . 118(2) no
H(11) N(1) H(12) . 96(9) no
C(6) C(1) H(1) . 116.9(17) no
C(2) N(1) H(11) . 121(5) no

loop_
_geom_bond_atom_site_label_1
_geom_bond_atom_site_label_2
_geom_bond_site_symmetry_2
_geom_bond_distance
_geom_bond_publ_flag
C(1) C(2) . 1.384(6) yes
C(1) C(6) . 1.378(6) yes
C(2) C(3) . 1.391(7) yes
C(2) N(1) . 1.222(9) yes
C(3) C(4) . 1.363(7) yes
C(4) C(5) . 1.387(5) yes
C(5) C(6) . 1.411(6) yes
C(5) C(7) . 1.470(5) yes
C(6) C(7) 3_556 1.485(5) yes
C(7) O(1) . 1.223(5) yes
C(7) C(6) 3_556 1.485(5) yes
N(1) H(11) . 0.91(10) no
N(1) H(12) . 0.92(7) no
C(1) H(1) . 0.94(3) no
C(2) H(2) . 0.97(11) no
